data_7706771
loop_
_publ_author_name
'Maity, Souvik'
'Mahapatra, Prithwish'
'Ghosh, Tanmoy Kumar'
'Gomila, Rosa Maria'
'Frontera, Antonio'
'Ghosh, Ashutosh'

_publ_section_title
;
 Synthesis of Ni(II)-Mn(II) complexes using a new mononuclear Ni(II)
 complex of an N2O3 donor unsymmetrical ligand: structures, magnetic
 properties and catalytic oxidase activity
;
_journal_name_full 'Dalton Transactions'
_journal_paper_doi 10.1039/D0DT04337K
_journal_year 2021
_chemical_formula_sum 'C44 H52 Mn N10 Ni2 O10'
_chemical_formula_weight 1053.28
_space_group_crystal_system orthorhombic
_space_group_IT_number 43
_space_group_name_Hall 'F 2 -2d'
_space_group_name_H-M_alt 'F d d 2'
_atom_sites_solution_hydrogens mixed
_audit_creation_method SHELXL-2014/7
_audit_update_record
;
2020-12-17 deposited with the CCDC.	2021-03-01 downloaded from the CCDC.
;
_cell_angle_alpha 90
_cell_angle_beta 90
_cell_angle_gamma 90
_cell_formula_units_Z 8
_cell_length_a 29.9985(10)
_cell_length_b 35.3057(12)
_cell_length_c 9.0129(3)
_cell_measurement_reflns_used 27113
_cell_measurement_temperature 296(2)
_cell_measurement_theta_max 25.079
_cell_measurement_theta_min 1.782
_cell_volume 9545.7(6)
_computing_cell_refinement 'Bruker SAINT'
_computing_data_collection 'Bruker APEX2'
_computing_data_reduction 'Bruker SAINT'
_computing_molecular_graphics 'Olex2 (Dolomanov et al., 2009)'
_computing_publication_material 'Olex2 (Dolomanov et al., 2009)'
_computing_structure_refinement 'SHELXL-2014/7 (Sheldrick, 2014)'
_computing_structure_solution 'SHELXT 2014/4 (Sheldrick, 2014)'
_diffrn_ambient_temperature 296(2)
_diffrn_measured_fraction_theta_full 1.000
_diffrn_measured_fraction_theta_max 1.000
_diffrn_measurement_device_type 'Bruker APEX-II CCD'
_diffrn_measurement_method '\f and \w scans'
_diffrn_radiation_type MoK\a
_diffrn_radiation_wavelength 0.71073
_diffrn_reflns_av_R_equivalents 0.0249
_diffrn_reflns_av_unetI/netI 0.0218
_diffrn_reflns_Laue_measured_fraction_full 1.000
_diffrn_reflns_Laue_measured_fraction_max 1.000
_diffrn_reflns_limit_h_max 35
_diffrn_reflns_limit_h_min -35
_diffrn_reflns_limit_k_max 41
_diffrn_reflns_limit_k_min -42
_diffrn_reflns_limit_l_max 10
_diffrn_reflns_limit_l_min -10
_diffrn_reflns_number 27113
_diffrn_reflns_point_group_measured_fraction_full 0.998
_diffrn_reflns_point_group_measured_fraction_max 0.998
_diffrn_reflns_theta_full 25.079
_diffrn_reflns_theta_max 25.079
_diffrn_reflns_theta_min 1.782
_exptl_absorpt_coefficient_mu 1.108
_exptl_absorpt_correction_T_max 0.733
_exptl_absorpt_correction_T_min 0.648
_exptl_absorpt_correction_type empirical
_exptl_absorpt_process_details SADABS
_exptl_crystal_colour GREEN
_exptl_crystal_density_diffrn 1.466
_exptl_crystal_description BLOCK
_exptl_crystal_F_000 4376
_exptl_crystal_size_max 0.40
_exptl_crystal_size_mid 0.34
_exptl_crystal_size_min 0.28
_refine_diff_density_max 0.502
_refine_diff_density_min -0.592
_refine_diff_density_rms 0.157
_refine_ls_abs_structure_details
;
 Flack x determined using 1849 quotients [(I+)-(I-)]/[(I+)+(I-)]
 (Parsons, Flack and Wagner, Acta Cryst. B69 (2013) 249-259).
;
_refine_ls_abs_structure_Flack 0.009(4)
_refine_ls_extinction_method none
_refine_ls_goodness_of_fit_ref 1.117
_refine_ls_hydrogen_treatment mixed
_refine_ls_matrix_type full
_refine_ls_number_parameters 310
_refine_ls_number_reflns 4241
_refine_ls_number_restraints 4
_refine_ls_restrained_S_all 1.117
_refine_ls_R_factor_all 0.0297
_refine_ls_R_factor_gt 0.0262
_refine_ls_shift/su_max 0.010
_refine_ls_shift/su_mean 0.000
_refine_ls_structure_factor_coef Fsqd
_refine_ls_weighting_details 'w=1/[\s^2^(Fo^2^)+(0.0504P)^2^+8.5001P] where P=(Fo^2^+2Fc^2^)/3'
_refine_ls_weighting_scheme calc
_refine_ls_wR_factor_gt 0.0707
_refine_ls_wR_factor_ref 0.0801
_reflns_Friedel_coverage 0.867
_reflns_Friedel_fraction_full 0.995
_reflns_Friedel_fraction_max 0.995
_reflns_number_gt 4086
_reflns_number_total 4241
_reflns_threshold_expression 'I > 2\s(I)'
_cod_data_source_file d0dt04337k2.cif
_cod_data_source_block 3
_cod_depositor_comments
;
The following automatic conversions were performed:

data item '_exptl_absorpt_correction_type' value 'EMPIRICAL' was
changed to 'empirical' in accordance with the
/home/data/users/saulius/crontab/automatic-downloads/rss-feeds/RSC/lib/dictionaries/cif_core.dic
dictionary named 'cif_core.dic' version 2.4.2 last updated on
2011-04-26.

Automatic conversion script
Id: cif_fix_values 7556 2019-12-06 15:28:31Z antanas 
;
_cod_database_code 7706771
_shelx_shelxl_version_number 2014/7
_shelx_space_group_comment
;
The symmetry employed for this shelxl refinement is uniquely defined
by the following loop, which should always be used as a source of
symmetry information in preference to the above space-group names.
They are only intended as comments.
;

loop_
_space_group_symop_operation_xyz
'x, y, z'
'-x, -y, z'
'x+1/4, -y+1/4, z+1/4'
'-x+1/4, y+1/4, z+1/4'
'x, y+1/2, z+1/2'
'-x, -y+1/2, z+1/2'
'x+1/4, -y+3/4, z+3/4'
'-x+1/4, y+3/4, z+3/4'
'x+1/2, y, z+1/2'
'-x+1/2, -y, z+1/2'
'x+3/4, -y+1/4, z+3/4'
'-x+3/4, y+1/4, z+3/4'
'x+1/2, y+1/2, z'
'-x+1/2, -y+1/2, z'
'x+3/4, -y+3/4, z+1/4'
'-x+3/4, y+3/4, z+1/4'

loop_
_atom_site_label
_atom_site_type_symbol
_atom_site_fract_x
_atom_site_fract_y
_atom_site_fract_z
_atom_site_U_iso_or_equiv
_atom_site_adp_type
_atom_site_occupancy
_atom_site_site_symmetry_order
_atom_site_calc_flag
_atom_site_refinement_flags_posn
_atom_site_refinement_flags_adp
_atom_site_refinement_flags_occupancy
_atom_site_disorder_assembly
_atom_site_disorder_group
C1 C 0.34242(13) 0.26215(10) 0.6271(4) 0.0346(8) Uani 1 1 d . . . . .
C2 C 0.33083(13) 0.23232(10) 0.7210(4) 0.0370(8) Uani 1 1 d . . . . .
C3 C 0.36061(15) 0.21739(12) 0.8219(5) 0.0472(10) Uani 1 1 d . . . . .
H3 H 0.3520 0.1976 0.8836 0.057 Uiso 1 1 calc R U . . .
C4 C 0.40312(16) 0.23196(14) 0.8307(6) 0.0577(12) Uani 1 1 d . . . . .
H4 H 0.4235 0.2217 0.8976 0.069 Uiso 1 1 calc R U . . .
C5 C 0.41535(14) 0.26126(14) 0.7418(6) 0.0540(11) Uani 1 1 d . . . . .
H5 H 0.4442 0.2707 0.7481 0.065 Uiso 1 1 calc R U . . .
C6 C 0.38525(13) 0.27774(12) 0.6400(5) 0.0422(9) Uani 1 1 d . . . . .
C7 C 0.40023(14) 0.31129(13) 0.5627(5) 0.0474(10) Uani 1 1 d . . . . .
H7 H 0.4301 0.3177 0.5750 0.057 Uiso 1 1 calc R U . . .
C8 C 0.39956(18) 0.36787(16) 0.4317(7) 0.0708(16) Uani 1 1 d . . . . .
H8A H 0.4314 0.3631 0.4267 0.085 Uiso 1 1 calc R U . . .
H8B H 0.3948 0.3871 0.5069 0.085 Uiso 1 1 calc R U . . .
C9 C 0.38507(19) 0.38321(17) 0.2881(7) 0.0726(16) Uani 1 1 d . . . . .
H9A H 0.4053 0.4035 0.2608 0.087 Uiso 1 1 calc R U . . .
H9B H 0.3882 0.3634 0.2142 0.087 Uiso 1 1 calc R U . . .
C10 C 0.33934(17) 0.39788(14) 0.2798(8) 0.0691(15) Uani 1 1 d . . . . .
H10A H 0.3360 0.4118 0.1877 0.083 Uiso 1 1 calc R U . . .
H10B H 0.3349 0.4156 0.3606 0.083 Uiso 1 1 calc R U . . .
C11 C 0.26770(16) 0.37595(12) 0.2200(5) 0.0464(10) Uani 1 1 d . . . . .
H11 H 0.2670 0.3984 0.1664 0.056 Uiso 1 1 calc R U . . .
C12 C 0.22715(14) 0.35354(12) 0.2167(5) 0.0421(9) Uani 1 1 d . . . . .
C13 C 0.19102(16) 0.36963(14) 0.1392(6) 0.0540(11) Uani 1 1 d . . . . .
H13 H 0.1947 0.3931 0.0940 0.065 Uiso 1 1 calc R U . . .
C14 C 0.15077(16) 0.35174(15) 0.1286(6) 0.0581(12) Uani 1 1 d . . . . .
H14 H 0.1272 0.3631 0.0785 0.070 Uiso 1 1 calc R U . . .
C15 C 0.14555(15) 0.31692(14) 0.1924(5) 0.0546(12) Uani 1 1 d . . . . .
H15 H 0.1184 0.3044 0.1837 0.066 Uiso 1 1 calc R U . . .
C16 C 0.17970(13) 0.30003(12) 0.2690(5) 0.0440(9) Uani 1 1 d . . . . .
H16 H 0.1753 0.2763 0.3113 0.053 Uiso 1 1 calc R U . . .
C17 C 0.22092(13) 0.31780(11) 0.2844(4) 0.0353(8) Uani 1 1 d . . . . .
C18 C 0.26766(17) 0.20121(13) 0.8259(5) 0.0532(11) Uani 1 1 d . . . . .
H18A H 0.2801 0.1763 0.8350 0.080 Uiso 1 1 calc R U . . .
H18B H 0.2361 0.1994 0.8108 0.080 Uiso 1 1 calc R U . . .
H18C H 0.2735 0.2153 0.9150 0.080 Uiso 1 1 calc R U . . .
C19 C 0.3276(2) 0.29328(19) 0.0851(6) 0.0767(17) Uani 1 1 d D . . . .
H19A H 0.2971 0.2850 0.0842 0.115 Uiso 1 1 calc R U . . .
H19B H 0.3453 0.2764 0.0257 0.115 Uiso 1 1 calc R U . . .
H19C H 0.3294 0.3185 0.0452 0.115 Uiso 1 1 calc R U . . .
C20 C 0.28130(15) 0.37308(13) 0.6969(6) 0.0528(11) Uani 1 1 d . . . . .
C21 C 0.27585(15) 0.42267(13) 0.8579(6) 0.0509(11) Uani 1 1 d . . . . .
C22 C 0.4667(3) 0.2966(2) 0.182(2) 0.160(6) Uani 1 1 d . . . . .
H22A H 0.4552 0.3198 0.1421 0.240 Uiso 1 1 calc R U . . .
H22B H 0.4848 0.2842 0.1094 0.240 Uiso 1 1 calc R U . . .
H22C H 0.4844 0.3021 0.2685 0.240 Uiso 1 1 calc R U . . .
H4A H 0.3717(7) 0.289(2) 0.225(4) 0.240 Uiso 1 1 d D U . . .
Mn1 Mn 0.2500 0.2500 0.49463(9) 0.0341(2) Uani 1 2 d S T P . .
N1 N 0.37750(11) 0.33301(10) 0.4801(4) 0.0450(8) Uani 1 1 d . . . . .
N2 N 0.30419(12) 0.36878(10) 0.2870(4) 0.0440(8) Uani 1 1 d . . . . .
N3 N 0.28993(14) 0.35525(11) 0.5974(5) 0.0536(9) Uani 1 1 d . . . . .
N4 N 0.2690(3) 0.38830(16) 0.8217(7) 0.113(3) Uani 1 1 d . . . . .
N5 N 0.27967(15) 0.45085(13) 0.9119(7) 0.0744(13) Uani 1 1 d . . . . .
Ni1 Ni 0.31318(2) 0.32319(2) 0.41760(5) 0.03364(14) Uani 1 1 d D . . . .
O1 O 0.31231(8) 0.27446(8) 0.5324(3) 0.0372(6) Uani 1 1 d . . . . .
O2 O 0.25288(9) 0.30073(7) 0.3610(3) 0.0370(6) Uani 1 1 d . . . . .
O3 O 0.28756(9) 0.22011(8) 0.7024(3) 0.0429(7) Uani 1 1 d . . . . .
O4 O 0.34354(10) 0.29323(9) 0.2304(4) 0.0486(7) Uani 1 1 d D . . . .
O5 O 0.43217(14) 0.27361(13) 0.2212(7) 0.0940(16) Uani 1 1 d . . . . .
H5A H 0.4400 0.2514 0.2141 0.141 Uiso 1 1 calc R U . . .

loop_
_atom_site_aniso_label
_atom_site_aniso_U_11
_atom_site_aniso_U_22
_atom_site_aniso_U_33
_atom_site_aniso_U_23
_atom_site_aniso_U_13
_atom_site_aniso_U_12
C1 0.0394(19) 0.0358(18) 0.0286(19) -0.0033(14) -0.0034(15) 0.0026(15)
C2 0.041(2) 0.0356(18) 0.0343(19) -0.0038(15) -0.0048(16) -0.0005(15)
C3 0.059(3) 0.041(2) 0.041(2) 0.0048(18) -0.007(2) 0.0086(19)
C4 0.049(2) 0.066(3) 0.059(3) 0.006(2) -0.019(2) 0.008(2)
C5 0.038(2) 0.065(3) 0.059(3) 0.002(2) -0.012(2) 0.0015(19)
C6 0.035(2) 0.052(2) 0.039(2) -0.0026(18) -0.0045(16) -0.0006(16)
C7 0.035(2) 0.058(3) 0.049(2) -0.004(2) -0.0063(19) -0.0147(19)
C8 0.058(3) 0.063(3) 0.091(4) 0.014(3) -0.011(3) -0.031(2)
C9 0.066(3) 0.071(3) 0.081(4) 0.027(3) -0.005(3) -0.035(3)
C10 0.066(3) 0.048(3) 0.094(4) 0.023(3) 0.003(3) -0.018(2)
C11 0.061(3) 0.038(2) 0.040(2) 0.0113(17) 0.004(2) 0.0028(18)
C12 0.048(2) 0.045(2) 0.033(2) 0.0012(17) -0.0018(17) 0.0045(17)
C13 0.066(3) 0.051(2) 0.046(3) 0.005(2) -0.008(2) 0.013(2)
C14 0.055(3) 0.071(3) 0.049(3) -0.005(2) -0.014(2) 0.023(2)
C15 0.042(2) 0.069(3) 0.053(3) -0.012(2) -0.011(2) 0.006(2)
C16 0.039(2) 0.048(2) 0.045(2) -0.0063(18) -0.0046(18) 0.0021(17)
C17 0.0372(19) 0.0387(19) 0.030(2) -0.0053(15) 0.0024(16) 0.0058(15)
C18 0.064(3) 0.051(2) 0.045(3) 0.007(2) 0.000(2) -0.011(2)
C19 0.089(4) 0.094(4) 0.047(3) -0.017(3) -0.005(3) 0.018(3)
C20 0.048(2) 0.051(2) 0.059(3) -0.010(2) 0.007(2) -0.0123(19)
C21 0.041(2) 0.055(3) 0.057(3) -0.010(2) 0.008(2) -0.0058(19)
C22 0.091(5) 0.078(5) 0.311(18) 0.003(8) 0.049(9) -0.002(4)
Mn1 0.0329(4) 0.0325(4) 0.0370(4) 0.000 0.000 -0.0084(3)
N1 0.0403(17) 0.0464(18) 0.048(2) -0.0016(16) -0.0029(16) -0.0159(15)
N2 0.048(2) 0.0351(18) 0.049(2) 0.0067(15) 0.0092(17) -0.0070(14)
N3 0.066(2) 0.0448(19) 0.050(2) -0.0053(18) 0.0117(19) -0.0092(18)
N4 0.162(6) 0.081(4) 0.096(4) -0.041(3) 0.073(4) -0.057(4)
N5 0.063(3) 0.064(3) 0.096(4) -0.024(3) 0.007(3) -0.005(2)
Ni1 0.0345(2) 0.0310(2) 0.0354(2) 0.00339(19) -0.00012(19) -0.00803(18)
O1 0.0343(14) 0.0381(14) 0.0390(16) 0.0079(12) -0.0072(11) -0.0102(10)
O2 0.0320(13) 0.0372(13) 0.0419(15) 0.0057(12) -0.0047(11) -0.0040(10)
O3 0.0459(15) 0.0422(14) 0.0407(17) 0.0080(12) -0.0040(12) -0.0076(11)
O4 0.0473(16) 0.0544(17) 0.0441(16) -0.0066(14) 0.0002(13) -0.0003(13)
O5 0.066(2) 0.075(3) 0.141(5) -0.023(3) 0.000(3) 0.015(2)

loop_
_atom_type_symbol
_atom_type_description
_atom_type_scat_dispersion_real
_atom_type_scat_dispersion_imag
_atom_type_scat_source
C C 0.0033 0.0016 'International Tables Vol C Tables 4.2.6.8 and 6.1.1.4'
H H 0.0000 0.0000 'International Tables Vol C Tables 4.2.6.8 and 6.1.1.4'
N N 0.0061 0.0033 'International Tables Vol C Tables 4.2.6.8 and 6.1.1.4'
O O 0.0106 0.0060 'International Tables Vol C Tables 4.2.6.8 and 6.1.1.4'
Mn Mn 0.3368 0.7283 'International Tables Vol C Tables 4.2.6.8 and 6.1.1.4'
Ni Ni 0.3393 1.1124 'International Tables Vol C Tables 4.2.6.8 and 6.1.1.4'

loop_
_geom_angle_atom_site_label_1
_geom_angle_atom_site_label_2
_geom_angle_atom_site_label_3
_geom_angle
_geom_angle_site_symmetry_1
_geom_angle_site_symmetry_3
_geom_angle_publ_flag
O1 C1 C2 118.1(3) . . ?
O1 C1 C6 123.5(4) . . ?
C2 C1 C6 118.3(4) . . ?
O3 C2 C3 124.8(4) . . ?
O3 C2 C1 113.4(3) . . ?
C3 C2 C1 121.8(4) . . ?
C4 C3 C2 119.7(4) . . ?
C4 C3 H3 120.2 . . ?
C2 C3 H3 120.2 . . ?
C5 C4 C3 120.0(4) . . ?
C5 C4 H4 120.0 . . ?
C3 C4 H4 120.0 . . ?
C4 C5 C6 121.6(4) . . ?
C4 C5 H5 119.2 . . ?
C6 C5 H5 119.2 . . ?
C1 C6 C5 118.5(4) . . ?
C1 C6 C7 124.5(4) . . ?
C5 C6 C7 116.9(4) . . ?
N1 C7 C6 127.7(4) . . ?
N1 C7 H7 116.2 . . ?
C6 C7 H7 116.2 . . ?
N1 C8 C9 116.0(4) . . ?
N1 C8 H8A 108.3 . . ?
C9 C8 H8A 108.3 . . ?
N1 C8 H8B 108.3 . . ?
C9 C8 H8B 108.3 . . ?
H8A C8 H8B 107.4 . . ?
C10 C9 C8 116.8(5) . . ?
C10 C9 H9A 108.1 . . ?
C8 C9 H9A 108.1 . . ?
C10 C9 H9B 108.1 . . ?
C8 C9 H9B 108.1 . . ?
H9A C9 H9B 107.3 . . ?
C9 C10 N2 114.8(4) . . ?
C9 C10 H10A 108.6 . . ?
N2 C10 H10A 108.6 . . ?
C9 C10 H10B 108.6 . . ?
N2 C10 H10B 108.6 . . ?
H10A C10 H10B 107.5 . . ?
N2 C11 C12 128.4(4) . . ?
N2 C11 H11 115.8 . . ?
C12 C11 H11 115.8 . . ?
C13 C12 C17 118.2(4) . . ?
C13 C12 C11 115.8(4) . . ?
C17 C12 C11 126.0(4) . . ?
C14 C13 C12 121.9(4) . . ?
C14 C13 H13 119.1 . . ?
C12 C13 H13 119.1 . . ?
C13 C14 C15 119.2(4) . . ?
C13 C14 H14 120.4 . . ?
C15 C14 H14 120.4 . . ?
C14 C15 C16 121.1(4) . . ?
C14 C15 H15 119.4 . . ?
C16 C15 H15 119.4 . . ?
C15 C16 C17 121.2(4) . . ?
C15 C16 H16 119.4 . . ?
C17 C16 H16 119.4 . . ?
O2 C17 C16 119.3(4) . . ?
O2 C17 C12 122.3(4) . . ?
C16 C17 C12 118.4(4) . . ?
O3 C18 H18A 109.5 . . ?
O3 C18 H18B 109.5 . . ?
H18A C18 H18B 109.5 . . ?
O3 C18 H18C 109.5 . . ?
H18A C18 H18C 109.5 . . ?
H18B C18 H18C 109.5 . . ?
O4 C19 H19A 109.5 . . ?
O4 C19 H19B 109.5 . . ?
H19A C19 H19B 109.5 . . ?
O4 C19 H19C 109.5 . . ?
H19A C19 H19C 109.5 . . ?
H19B C19 H19C 109.5 . . ?
N3 C20 N4 170.3(5) . . ?
N5 C21 N4 168.6(6) . . ?
O5 C22 H22A 109.5 . . ?
O5 C22 H22B 109.5 . . ?
H22A C22 H22B 109.5 . . ?
O5 C22 H22C 109.5 . . ?
H22A C22 H22C 109.5 . . ?
H22B C22 H22C 109.5 . . ?
O1 Mn1 O1 161.23(17) 14 . ?
O1 Mn1 O2 118.03(11) 14 . ?
O1 Mn1 O2 73.26(10) . . ?
O1 Mn1 O2 73.26(10) 14 14 ?
O1 Mn1 O2 118.03(11) . 14 ?
O2 Mn1 O2 112.22(15) . 14 ?
O1 Mn1 O3 68.80(10) 14 14 ?
O1 Mn1 O3 96.32(11) . 14 ?
O2 Mn1 O3 95.07(10) . 14 ?
O2 Mn1 O3 140.55(9) 14 14 ?
O1 Mn1 O3 96.32(11) 14 . ?
O1 Mn1 O3 68.80(10) . . ?
O2 Mn1 O3 140.55(9) . . ?
O2 Mn1 O3 95.07(10) 14 . ?
O3 Mn1 O3 78.99(14) 14 . ?
C7 N1 C8 116.1(4) . . ?
C7 N1 Ni1 124.6(3) . . ?
C8 N1 Ni1 119.2(3) . . ?
C11 N2 C10 117.1(4) . . ?
C11 N2 Ni1 123.4(3) . . ?
C10 N2 Ni1 119.2(3) . . ?
C20 N3 Ni1 173.9(4) . . ?
C21 N4 C20 124.8(5) . . ?
O1 Ni1 N2 170.10(13) . . ?
O1 Ni1 O2 77.55(10) . . ?
N2 Ni1 O2 92.61(13) . . ?
O1 Ni1 N1 90.90(12) . . ?
N2 Ni1 N1 98.76(15) . . ?
O2 Ni1 N1 166.91(13) . . ?
O1 Ni1 N3 93.45(14) . . ?
N2 Ni1 N3 88.61(16) . . ?
O2 Ni1 N3 96.21(14) . . ?
N1 Ni1 N3 90.54(16) . . ?
O1 Ni1 O4 89.35(12) . . ?
N2 Ni1 O4 89.49(14) . . ?
O2 Ni1 O4 89.33(11) . . ?
N1 Ni1 O4 84.34(14) . . ?
N3 Ni1 O4 174.21(14) . . ?
C1 O1 Ni1 127.4(2) . . ?
C1 O1 Mn1 125.7(2) . . ?
Ni1 O1 Mn1 106.40(12) . . ?
C17 O2 Ni1 126.5(2) . . ?
C17 O2 Mn1 129.6(2) . . ?
Ni1 O2 Mn1 102.61(11) . . ?
C2 O3 C18 116.4(3) . . ?
C2 O3 Mn1 113.3(2) . . ?
C18 O3 Mn1 127.6(3) . . ?
C19 O4 Ni1 125.5(3) . . ?
C19 O4 H4A 106(2) . . ?
Ni1 O4 H4A 123(2) . . ?
C22 O5 H5A 109.5 . . ?

loop_
_geom_bond_atom_site_label_1
_geom_bond_atom_site_label_2
_geom_bond_distance
_geom_bond_site_symmetry_2
_geom_bond_publ_flag
C1 O1 1.317(5) . ?
C1 C2 1.395(6) . ?
C1 C6 1.402(6) . ?
C2 O3 1.378(5) . ?
C2 C3 1.379(6) . ?
C3 C4 1.377(7) . ?
C3 H3 0.9300 . ?
C4 C5 1.359(7) . ?
C4 H4 0.9300 . ?
C5 C6 1.413(6) . ?
C5 H5 0.9300 . ?
C6 C7 1.446(6) . ?
C7 N1 1.268(6) . ?
C7 H7 0.9300 . ?
C8 N1 1.463(6) . ?
C8 C9 1.469(8) . ?
C8 H8A 0.9700 . ?
C8 H8B 0.9700 . ?
C9 C10 1.468(8) . ?
C9 H9A 0.9700 . ?
C9 H9B 0.9700 . ?
C10 N2 1.474(5) . ?
C10 H10A 0.9700 . ?
C10 H10B 0.9700 . ?
C11 N2 1.275(6) . ?
C11 C12 1.451(6) . ?
C11 H11 0.9300 . ?
C12 C13 1.409(6) . ?
C12 C17 1.414(6) . ?
C13 C14 1.366(7) . ?
C13 H13 0.9300 . ?
C14 C15 1.366(7) . ?
C14 H14 0.9300 . ?
C15 C16 1.372(6) . ?
C15 H15 0.9300 . ?
C16 C17 1.394(6) . ?
C16 H16 0.9300 . ?
C17 O2 1.326(5) . ?
C18 O3 1.428(5) . ?
C18 H18A 0.9600 . ?
C18 H18B 0.9600 . ?
C18 H18C 0.9600 . ?
C19 O4 1.394(7) . ?
C19 H19A 0.9600 . ?
C19 H19B 0.9600 . ?
C19 H19C 0.9600 . ?
C20 N3 1.126(6) . ?
C20 N4 1.300(7) . ?
C21 N5 1.114(6) . ?
C21 N4 1.273(7) . ?
C22 O5 1.361(9) . ?
C22 H22A 0.9600 . ?
C22 H22B 0.9600 . ?
C22 H22C 0.9600 . ?
Mn1 O1 2.087(2) 14 ?
Mn1 O1 2.087(2) . ?
Mn1 O2 2.160(3) . ?
Mn1 O2 2.160(3) 14 ?
Mn1 O3 2.427(3) 14 ?
Mn1 O3 2.427(3) . ?
N1 Ni1 2.040(3) . ?
N2 Ni1 2.012(4) . ?
N3 Ni1 2.096(4) . ?
Ni1 O1 2.008(3) . ?
Ni1 O2 2.040(3) . ?
Ni1 O4 2.190(3) . ?
O4 H4A 0.858(14) . ?
O5 H5A 0.8200 . ?
